data_7052571
loop_
_publ_author_name
'Wan, Chong-Qing'
'Mak, Thomas C. W.'

_publ_section_title
;
 Supramolecular frameworks constructed from angular-shaped
 sulfonyldipyrazine and various silver(i) salts
;
_journal_issue 2
_journal_name_full 'New Journal of Chemistry'
_journal_page_first 319
_journal_paper_doi 10.1039/c0nj00631a
_journal_volume 35
_journal_year 2011
_chemical_formula_sum 'C8 H6 Ag3 N7 O8 S'
_chemical_formula_weight 683.87
_chemical_name_systematic
;
?
;
_space_group_IT_number 62
_symmetry_cell_setting orthorhombic
_symmetry_space_group_name_Hall '-P 2ac 2n'
_symmetry_space_group_name_H-M 'P n m a'
_atom_sites_solution_hydrogens geom
_atom_sites_solution_primary direct
_atom_sites_solution_secondary difmap
_audit_creation_method SHELXL-97
_cell_angle_alpha 90.00
_cell_angle_beta 90.00
_cell_angle_gamma 90.00
_cell_formula_units_Z 4
_cell_length_a 9.7425(9)
_cell_length_b 20.2668(19)
_cell_length_c 8.0361(8)
_cell_measurement_temperature 293(2)
_cell_volume 1586.7(3)
_computing_cell_refinement 'Bruker SMART'
_computing_data_collection 'Bruker SMART'
_computing_data_reduction 'Bruker SAINT'
_computing_molecular_graphics 'Bruker SHELXTL'
_computing_publication_material 'Bruker SHELXTL'
_computing_structure_refinement 'SHELXL-97 (Sheldrick, 1997)'
_computing_structure_solution 'SHELXS-97 (Sheldrick, 1990)'
_diffrn_ambient_temperature 293(2)
_diffrn_measured_fraction_theta_full 0.998
_diffrn_measured_fraction_theta_max 0.998
_diffrn_radiation_monochromator graphite
_diffrn_radiation_source 'fine-focus sealed tube'
_diffrn_radiation_type MoK\a
_diffrn_radiation_wavelength 0.71073
_diffrn_reflns_av_R_equivalents 0.0379
_diffrn_reflns_av_sigmaI/netI 0.0280
_diffrn_reflns_limit_h_max 12
_diffrn_reflns_limit_h_min -12
_diffrn_reflns_limit_k_max 26
_diffrn_reflns_limit_k_min -26
_diffrn_reflns_limit_l_max 5
_diffrn_reflns_limit_l_min -10
_diffrn_reflns_number 10255
_diffrn_reflns_theta_full 28.30
_diffrn_reflns_theta_max 28.30
_diffrn_reflns_theta_min 2.01
_exptl_absorpt_coefficient_mu 3.858
_exptl_absorpt_correction_T_max 1.000000
_exptl_absorpt_correction_T_min 0.721724
_exptl_absorpt_correction_type multi-scan
_exptl_absorpt_process_details sadabs
_exptl_crystal_colour yellow
_exptl_crystal_density_diffrn 2.863
_exptl_crystal_density_method 'not measured'
_exptl_crystal_description block
_exptl_crystal_F_000 1296
_exptl_crystal_size_max 0.35
_exptl_crystal_size_mid 0.26
_exptl_crystal_size_min 0.22
_refine_diff_density_max 1.752
_refine_diff_density_min -0.951
_refine_diff_density_rms 0.157
_refine_ls_extinction_method none
_refine_ls_goodness_of_fit_ref 1.061
_refine_ls_hydrogen_treatment constr
_refine_ls_matrix_type full
_refine_ls_number_parameters 136
_refine_ls_number_reflns 2018
_refine_ls_number_restraints 0
_refine_ls_restrained_S_all 1.061
_refine_ls_R_factor_all 0.0631
_refine_ls_R_factor_gt 0.0472
_refine_ls_shift/su_max 0.114
_refine_ls_shift/su_mean 0.001
_refine_ls_structure_factor_coef Fsqd
_refine_ls_weighting_details 'calc w=1/[\s^2^(Fo^2^)+(0.0724P)^2^+6.8743P] where P=(Fo^2^+2Fc^2^)/3'
_refine_ls_weighting_scheme calc
_refine_ls_wR_factor_gt 0.1317
_refine_ls_wR_factor_ref 0.1440
_reflns_number_gt 1536
_reflns_number_total 2018
_reflns_threshold_expression >2sigma(I)
_cod_data_source_file C0NJ00631A.TXT
_cod_data_source_block compound3
_cod_depositor_comments
;
The following automatic conversions were performed:
'_symmetry_cell_setting' value 'Orthorhombic' changed to 'orthorhombic'
according to '/home/saulius/struct/CIF-dictionaries/cif_core.dic'
dictionary named 'cif_core.dic' version 2.4.1 from 2010-06-29.

Automatic conversion script
Id: cif_fix_enum 1555 2011-01-17 13:19:09Z saulius 
;
_cod_original_sg_symbol_H-M Pnma
_cod_database_code 7052571

loop_
_symmetry_equiv_pos_as_xyz
'x, y, z'
'-x+1/2, -y, z+1/2'
'-x, y+1/2, -z'
'x+1/2, -y+1/2, -z+1/2'
'-x, -y, -z'
'x-1/2, y, -z-1/2'
'x, -y-1/2, z'
'-x-1/2, y-1/2, z-1/2'

loop_
_atom_site_label
_atom_site_type_symbol
_atom_site_fract_x
_atom_site_fract_y
_atom_site_fract_z
_atom_site_U_iso_or_equiv
_atom_site_adp_type
_atom_site_occupancy
_atom_site_symmetry_multiplicity
_atom_site_calc_flag
_atom_site_refinement_flags
_atom_site_disorder_assembly
_atom_site_disorder_group
Ag1 Ag 0.81837(7) 0.7500 0.14743(9) 0.0523(3) Uani 1 2 d S . .
Ag2 Ag 1.11887(7) 0.55917(4) -0.57513(7) 0.0696(3) Uani 1 1 d . . .
S1 S 0.74891(18) 0.7500 -0.2896(2) 0.0301(4) Uani 1 2 d S . .
O1 O 0.6416(6) 0.7500 -0.1716(8) 0.0437(14) Uani 1 2 d S . .
O2 O 0.7194(6) 0.7500 -0.4630(8) 0.0448(14) Uani 1 2 d S . .
N1 N 1.0137(5) 0.6020(2) -0.3507(6) 0.0366(10) Uani 1 1 d . . .
N2 N 0.8873(5) 0.6697(2) -0.0887(6) 0.0332(10) Uani 1 1 d . . .
C1 C 1.0408(6) 0.5888(3) -0.1946(8) 0.0396(13) Uani 1 1 d . . .
H1A H 1.1038 0.5556 -0.1710 0.048 Uiso 1 1 calc R . .
C2 C 0.9798(6) 0.6222(3) -0.0622(7) 0.0374(12) Uani 1 1 d . . .
H2A H 1.0037 0.6111 0.0463 0.045 Uiso 1 1 calc R . .
C3 C 0.8592(5) 0.6825(3) -0.2490(6) 0.0273(10) Uani 1 1 d . . .
C4 C 0.9199(6) 0.6493(3) -0.3802(7) 0.0316(11) Uani 1 1 d . . .
H4A H 0.8958 0.6597 -0.4890 0.038 Uiso 1 1 calc R . .
N5 N 1.2740(8) 0.5359(4) -0.8730(9) 0.0636(17) Uani 1 1 d . . .
O3 O 1.3304(8) 0.5713(4) -0.7757(9) 0.089(2) Uani 1 1 d . . .
O4 O 1.1653(7) 0.5140(3) -0.8346(8) 0.0810(19) Uani 1 1 d . . .
N6 N 1.0945(16) 0.7500 0.2933(13) 0.024(2) Uani 0.50 2 d SP . .
N6' N 1.0228(17) 0.7500 0.264(2) 0.086(12) Uani 0.50 2 d SP . .
O5 O 1.0610(11) 0.6978(3) 0.2806(8) 0.090(2) Uani 1 1 d . . .

loop_
_atom_site_aniso_label
_atom_site_aniso_U_11
_atom_site_aniso_U_22
_atom_site_aniso_U_33
_atom_site_aniso_U_23
_atom_site_aniso_U_13
_atom_site_aniso_U_12
Ag1 0.0259(3) 0.0917(6) 0.0392(4) 0.000 0.0015(3) 0.000
Ag2 0.0688(4) 0.0975(6) 0.0426(3) -0.0180(3) 0.0116(3) 0.0172(3)
S1 0.0236(8) 0.0355(9) 0.0313(9) 0.000 -0.0068(7) 0.000
O1 0.027(3) 0.053(4) 0.052(4) 0.000 0.003(2) 0.000
O2 0.046(3) 0.051(4) 0.037(3) 0.000 -0.023(3) 0.000
N1 0.042(3) 0.035(2) 0.032(2) -0.005(2) 0.003(2) 0.000(2)
N2 0.035(2) 0.036(2) 0.028(2) 0.0014(18) 0.0015(18) 0.0036(19)
C1 0.045(3) 0.031(3) 0.043(3) -0.002(2) -0.005(3) 0.005(2)
C2 0.043(3) 0.041(3) 0.029(3) 0.003(2) -0.003(2) 0.004(2)
C3 0.023(2) 0.032(2) 0.027(2) -0.002(2) -0.0029(18) -0.0058(19)
C4 0.036(3) 0.031(3) 0.028(2) -0.001(2) 0.000(2) -0.001(2)
N5 0.058(4) 0.077(5) 0.056(4) 0.010(4) 0.005(3) 0.014(4)
O3 0.090(5) 0.111(5) 0.068(4) 0.002(4) -0.008(4) -0.045(4)
O4 0.083(4) 0.083(4) 0.077(4) -0.014(3) 0.014(3) -0.029(4)
N6 0.029(8) 0.034(8) 0.009(5) 0.000 0.000(5) 0.000
N6' 0.000(6) 0.23(4) 0.027(8) 0.000 -0.008(6) 0.000
O5 0.160(8) 0.063(4) 0.046(3) 0.006(3) 0.018(4) 0.005(5)

loop_
_atom_type_symbol
_atom_type_description
_atom_type_scat_dispersion_real
_atom_type_scat_dispersion_imag
_atom_type_scat_source
C C 0.0033 0.0016 'International Tables Vol C Tables 4.2.6.8 and 6.1.1.4'
H H 0.0000 0.0000 'International Tables Vol C Tables 4.2.6.8 and 6.1.1.4'
N N 0.0061 0.0033 'International Tables Vol C Tables 4.2.6.8 and 6.1.1.4'
O O 0.0106 0.0060 'International Tables Vol C Tables 4.2.6.8 and 6.1.1.4'
S S 0.1246 0.1234 'International Tables Vol C Tables 4.2.6.8 and 6.1.1.4'
Ag Ag -0.8971 1.1015 'International Tables Vol C Tables 4.2.6.8 and 6.1.1.4'

loop_
_geom_angle_atom_site_label_1
_geom_angle_atom_site_label_2
_geom_angle_atom_site_label_3
_geom_angle
_geom_angle_site_symmetry_1
_geom_angle_site_symmetry_3
_geom_angle_publ_flag
N6' Ag1 N6 142.6(5) . 6_556 ?
N6' Ag1 N2 94.4(4) . . ?
N6 Ag1 N2 114.2(2) 6_556 . ?
N6' Ag1 N2 94.4(4) . 7_575 ?
N6 Ag1 N2 114.2(2) 6_556 7_575 ?
N2 Ag1 N2 77.9(2) . 7_575 ?
N1 Ag2 O4 164.0(2) . . ?
O1 S1 O2 120.5(4) . . ?
O1 S1 C3 109.0(2) . 7_575 ?
O2 S1 C3 107.6(2) . 7_575 ?
O1 S1 C3 109.0(2) . . ?
O2 S1 C3 107.6(2) . . ?
C3 S1 C3 101.3(3) 7_575 . ?
C1 N1 C4 116.8(5) . . ?
C1 N1 Ag2 126.7(4) . . ?
C4 N1 Ag2 116.3(4) . . ?
C2 N2 C3 115.4(5) . . ?
C2 N2 Ag1 120.8(4) . . ?
C3 N2 Ag1 122.0(4) . . ?
N1 C1 C2 123.1(5) . . ?
N1 C1 H1A 118.5 . . ?
C2 C1 H1A 118.5 . . ?
N2 C2 C1 121.0(5) . . ?
N2 C2 H2A 119.5 . . ?
C1 C2 H2A 119.5 . . ?
N2 C3 C4 123.4(5) . . ?
N2 C3 S1 116.7(4) . . ?
C4 C3 S1 119.7(4) . . ?
N1 C4 C3 120.2(5) . . ?
N1 C4 H4A 119.9 . . ?
C3 C4 H4A 119.9 . . ?
O4 N5 O3 117.6(8) . . ?
N5 O4 Ag2 105.0(5) . . ?
N6' N6 O5 72.1(11) . . ?
N6' N6 O5 72.1(11) . 7_575 ?
O5 N6 O5 144(2) . 7_575 ?
N6' N6 Ag1 173.4(17) . 6_656 ?
O5 N6 Ag1 107.8(11) . 6_656 ?
O5 N6 Ag1 107.8(11) 7_575 6_656 ?
N6 N6' O5 69.4(12) . . ?
N6 N6' O5 69.4(12) . 7_575 ?
O5 N6' O5 139(2) . 7_575 ?
N6 N6' Ag1 174(2) . . ?
O5 N6' Ag1 110.5(12) . . ?
O5 N6' Ag1 110.5(12) 7_575 . ?
N6 O5 N6' 38.5(8) . . ?

loop_
_geom_bond_atom_site_label_1
_geom_bond_atom_site_label_2
_geom_bond_distance
_geom_bond_site_symmetry_2
_geom_bond_publ_flag
Ag1 N6' 2.199(18) . ?
Ag1 N6 2.232(16) 6_556 ?
Ag1 N2 2.588(5) . ?
Ag1 N2 2.588(5) 7_575 ?
Ag2 N1 2.249(5) . ?
Ag2 O4 2.322(7) . ?
S1 O1 1.411(6) . ?
S1 O2 1.423(6) . ?
S1 C3 1.770(5) 7_575 ?
S1 C3 1.770(5) . ?
N1 C1 1.310(8) . ?
N1 C4 1.345(7) . ?
N2 C2 1.336(8) . ?
N2 C3 1.342(7) . ?
C1 C2 1.394(8) . ?
C1 H1A 0.9300 . ?
C2 H2A 0.9300 . ?
C3 C4 1.383(7) . ?
C4 H4A 0.9300 . ?
N5 O4 1.189(9) . ?
N5 O3 1.195(10) . ?
N6 N6' 0.739(16) . ?
N6 O5 1.111(10) . ?
N6 O5 1.111(10) 7_575 ?
N6 Ag1 2.232(16) 6_656 ?
N6' O5 1.130(9) . ?
N6' O5 1.130(9) 7_575 ?

loop_
_geom_torsion_atom_site_label_1
_geom_torsion_atom_site_label_2
_geom_torsion_atom_site_label_3
_geom_torsion_atom_site_label_4
_geom_torsion
_geom_torsion_site_symmetry_1
_geom_torsion_site_symmetry_2
_geom_torsion_site_symmetry_3
_geom_torsion_site_symmetry_4
_geom_torsion_publ_flag
O4 Ag2 N1 C1 138.8(8) . . . . ?
O4 Ag2 N1 C4 -46.0(10) . . . . ?
N6' Ag1 N2 C2 33.2(5) . . . . ?
N6 Ag1 N2 C2 -121.9(5) 6_556 . . . ?
N2 Ag1 N2 C2 126.8(4) 7_575 . . . ?
N6' Ag1 N2 C3 -130.7(5) . . . . ?
N6 Ag1 N2 C3 74.1(4) 6_556 . . . ?
N2 Ag1 N2 C3 -37.2(4) 7_575 . . . ?
C4 N1 C1 C2 -1.4(9) . . . . ?
Ag2 N1 C1 C2 173.7(5) . . . . ?
C3 N2 C2 C1 -0.1(8) . . . . ?
Ag1 N2 C2 C1 -165.1(4) . . . . ?
N1 C1 C2 N2 0.8(10) . . . . ?
C2 N2 C3 C4 0.2(8) . . . . ?
Ag1 N2 C3 C4 164.9(4) . . . . ?
C2 N2 C3 S1 -174.6(4) . . . . ?
Ag1 N2 C3 S1 -9.8(5) . . . . ?
O1 S1 C3 N2 -40.7(5) . . . . ?
O2 S1 C3 N2 -173.1(4) . . . . ?
C3 S1 C3 N2 74.1(5) 7_575 . . . ?
O1 S1 C3 C4 144.3(4) . . . . ?
O2 S1 C3 C4 12.0(5) . . . . ?
C3 S1 C3 C4 -100.8(4) 7_575 . . . ?
C1 N1 C4 C3 1.4(8) . . . . ?
Ag2 N1 C4 C3 -174.2(4) . . . . ?
N2 C3 C4 N1 -0.8(8) . . . . ?
S1 C3 C4 N1 173.8(4) . . . . ?
O3 N5 O4 Ag2 1.9(9) . . . . ?
N1 Ag2 O4 N5 145.9(7) . . . . ?
O5 N6 N6' O5 -179.0(13) 7_575 . . . ?
Ag1 N6 N6' O5 90.5(7) 6_656 . . . ?
O5 N6 N6' O5 179.0(13) . . . 7_575 ?
Ag1 N6 N6' O5 -90.5(7) 6_656 . . 7_575 ?
O5 N6 N6' Ag1 -90.5(7) . . . . ?
O5 N6 N6' Ag1 90.5(7) 7_575 . . . ?
Ag1 N6 N6' Ag1 0.00(3) 6_656 . . . ?
N6 Ag1 N6' N6 180.000(6) 6_556 . . . ?
N2 Ag1 N6' N6 39.07(11) . . . . ?
N2 Ag1 N6' N6 -39.07(11) 7_575 . . . ?
N6 Ag1 N6' O5 91.8(12) 6_556 . . . ?
N2 Ag1 N6' O5 -49.1(12) . . . . ?
N2 Ag1 N6' O5 -127.2(12) 7_575 . . . ?
N6 Ag1 N6' O5 -91.8(12) 6_556 . . 7_575 ?
N2 Ag1 N6' O5 127.2(12) . . . 7_575 ?
N2 Ag1 N6' O5 49.1(12) 7_575 . . 7_575 ?
O5 N6 O5 N6' 2(2) 7_575 . . . ?
Ag1 N6 O5 N6' -173.1(18) 6_656 . . . ?
O5 N6' O5 N6 -1.4(19) 7_575 . . . ?
Ag1 N6' O5 N6 173(2) . . . . ?
